data_7017919
loop_
_publ_author_name
'Appel, Linus'
'Fiz, Raquel'
'Tyrra, Wieland'
'Mathur, Sanjay'

_publ_section_title
;
 New iso-propoxides, tert-butoxides and neo-pentoxides of niobium(v):
 Synthesis, structure, characterization and stabilization by
 trifluoroheteroarylalkenolates and pyridine ligands.
;
_journal_issue 7
_journal_name_full 'Dalton transactions (Cambridge, England : 2003)'
_journal_page_first 1981
_journal_page_last 1990
_journal_paper_doi 10.1039/c1dt11668a
_journal_volume 41
_journal_year 2012
_chemical_formula_moiety 'C21 H41 Cl N Nb O4'
_chemical_formula_sum 'C21 H41 Cl N Nb O4'
_chemical_formula_weight 499.91
_chemical_name_systematic
;
?
;
_space_group_IT_number 14
_symmetry_cell_setting monoclinic
_symmetry_space_group_name_Hall '-P 2ybc'
_symmetry_space_group_name_H-M 'P 1 21/c 1'
_atom_sites_solution_hydrogens geom
_atom_sites_solution_primary direct
_atom_sites_solution_secondary difmap
_audit_creation_method SHELXL-97
_cell_angle_alpha 90.00
_cell_angle_beta 105.610(6)
_cell_angle_gamma 90.00
_cell_formula_units_Z 4
_cell_length_a 16.5068(13)
_cell_length_b 9.9031(5)
_cell_length_c 17.1689(14)
_cell_measurement_reflns_used 44119
_cell_measurement_temperature 170(2)
_cell_measurement_theta_max 29.61
_cell_measurement_theta_min 2.40
_cell_volume 2703.1(3)
_computing_cell_refinement 'X-Area (Stoe & Cie, 2001)'
_computing_data_collection 'X-Area (Stoe & Cie, 2001)'
_computing_data_reduction 'X-Area (Stoe & Cie, 2001)'
_computing_structure_refinement 'SHELXL-97 (Sheldrick, 1997)'
_computing_structure_solution 'SIR-97 (Altomare et al., 1997)'
_diffrn_ambient_temperature 170(2)
_diffrn_detector_area_resol_mean 'not measured'
_diffrn_measured_fraction_theta_full 0.994
_diffrn_measured_fraction_theta_max 0.994
_diffrn_measurement_device_type 'IPDS II (Stoe & Cie)'
_diffrn_measurement_method '\w and \f scans'
_diffrn_radiation_monochromator graphite
_diffrn_radiation_source 'fine-focus sealed tube'
_diffrn_radiation_type MoK\a
_diffrn_radiation_wavelength 0.71073
_diffrn_reflns_av_R_equivalents 0.0349
_diffrn_reflns_av_sigmaI/netI 0.0421
_diffrn_reflns_limit_h_max 22
_diffrn_reflns_limit_h_min -22
_diffrn_reflns_limit_k_max 13
_diffrn_reflns_limit_k_min -13
_diffrn_reflns_limit_l_max 23
_diffrn_reflns_limit_l_min 0
_diffrn_reflns_number 14547
_diffrn_reflns_theta_full 29.61
_diffrn_reflns_theta_max 29.61
_diffrn_reflns_theta_min 2.40
_diffrn_standards_decay_% 'not measured'
_diffrn_standards_interval_count 'not measured'
_diffrn_standards_interval_time 'not measured'
_diffrn_standards_number 'not measured'
_exptl_absorpt_coefficient_mu 0.566
_exptl_absorpt_correction_T_max 0.9489
_exptl_absorpt_correction_T_min 0.8344
_exptl_absorpt_correction_type numerical
_exptl_absorpt_process_details
;
The absorption correction (X-RED; Stoe & Cie, 2001)
was performed after optimizing the crytal shape
using X-SHAPE (Soe & Cie, 1999).
;
_exptl_crystal_colour colorless
_exptl_crystal_density_diffrn 1.228
_exptl_crystal_density_method 'not measured'
_exptl_crystal_description prism
_exptl_crystal_F_000 1056
_exptl_crystal_size_max 0.45
_exptl_crystal_size_mid 0.40
_exptl_crystal_size_min 0.35
_refine_diff_density_max 0.895
_refine_diff_density_min -1.107
_refine_diff_density_rms 0.118
_refine_ls_extinction_coef 0.0117(8)
_refine_ls_extinction_expression Fc^*^=kFc[1+0.001xFc^2^\l^3^/sin(2\q)]^-1/4^
_refine_ls_extinction_method SHELXL
_refine_ls_goodness_of_fit_ref 0.966
_refine_ls_hydrogen_treatment constr
_refine_ls_matrix_type full
_refine_ls_number_parameters 254
_refine_ls_number_reflns 7565
_refine_ls_number_restraints 0
_refine_ls_restrained_S_all 0.966
_refine_ls_R_factor_all 0.0578
_refine_ls_R_factor_gt 0.0440
_refine_ls_shift/su_max 0.016
_refine_ls_shift/su_mean 0.001
_refine_ls_structure_factor_coef Fsqd
_refine_ls_weighting_details 'calc w=1/[\s^2^(Fo^2^)+(0.0842P)^2^+0.0000P] where P=(Fo^2^+2Fc^2^)/3'
_refine_ls_weighting_scheme calc
_refine_ls_wR_factor_gt 0.1139
_refine_ls_wR_factor_ref 0.1224
_reflns_number_gt 5614
_reflns_number_total 7565
_reflns_threshold_expression >2sigma(I)
_cod_data_source_file c1dt11668a.txt
_cod_data_source_block shelxl
_cod_depositor_comments
;
The following automatic conversions were performed:

'_exptl_absorpt_correction_type' value 'Numerical' changed to
'numerical' according to
/home/saulius/struct/CIF-dictionaries/cif_core.dic dictionary named
'cif_core.dic' version 2.4.1 from 2010-06-29.

Automatic conversion script
Id: cif_fix_values 1715 2011-07-08 13:25:40Z adriana 
;
_cod_original_sg_symbol_H-M 'P 21/c'
_cod_database_code 7017919

loop_
_symmetry_equiv_pos_as_xyz
'x, y, z'
'-x, y+1/2, -z+1/2'
'-x, -y, -z'
'x, -y-1/2, z-1/2'

loop_
_atom_site_label
_atom_site_type_symbol
_atom_site_fract_x
_atom_site_fract_y
_atom_site_fract_z
_atom_site_U_iso_or_equiv
_atom_site_adp_type
_atom_site_occupancy
_atom_site_symmetry_multiplicity
_atom_site_calc_flag
_atom_site_refinement_flags
Nb1 Nb 0.743442(12) 0.07745(2) 0.295098(12) 0.02746(8) Uani 1 1 d .
Cl1 Cl 0.61825(4) 0.11069(7) 0.35321(4) 0.03593(14) Uani 1 1 d .
O1 O 0.77786(12) 0.24981(19) 0.33876(11) 0.0393(4) Uani 1 1 d .
O2 O 0.82689(12) 0.0710(2) 0.23921(12) 0.0410(4) Uani 1 1 d .
N1 N 0.66270(13) 0.2059(2) 0.18558(12) 0.0330(4) Uani 1 1 d .
O3 O 0.67977(11) -0.06291(18) 0.23377(11) 0.0347(4) Uani 1 1 d .
O4 O 0.79637(11) -0.0248(2) 0.38545(11) 0.0373(4) Uani 1 1 d .
C1 C 0.60765(17) 0.3018(3) 0.19195(16) 0.0386(6) Uani 1 1 d .
H1 H 0.6004 0.3200 0.2428 0.046 Uiso 1 1 calc R
C2 C 0.56096(19) 0.3752(3) 0.12652(18) 0.0468(7) Uani 1 1 d .
H2 H 0.5227 0.4402 0.1332 0.056 Uiso 1 1 calc R
C3 C 0.5726(2) 0.3494(4) 0.05077(18) 0.0524(8) Uani 1 1 d .
H3 H 0.5430 0.3980 0.0057 0.063 Uiso 1 1 calc R
C4 C 0.6288(2) 0.2506(4) 0.04356(17) 0.0496(7) Uani 1 1 d .
H4 H 0.6376 0.2314 -0.0065 0.059 Uiso 1 1 calc R
C5 C 0.67200(17) 0.1805(3) 0.11170(15) 0.0409(6) Uani 1 1 d .
H5 H 0.7091 0.1128 0.1061 0.049 Uiso 1 1 calc R
C6 C 0.61227(18) -0.1521(3) 0.19826(17) 0.0402(6) Uani 1 1 d .
C7 C 0.6370(2) -0.2285(4) 0.1310(2) 0.0602(9) Uani 1 1 d .
H7A H 0.6432 -0.1659 0.0903 0.090 Uiso 1 1 calc R
H7B H 0.5942 -0.2932 0.1074 0.090 Uiso 1 1 calc R
H7C H 0.6894 -0.2745 0.1531 0.090 Uiso 1 1 calc R
C8 C 0.53166(19) -0.0708(3) 0.1643(2) 0.0486(7) Uani 1 1 d .
H8A H 0.5395 -0.0100 0.1234 0.073 Uiso 1 1 calc R
H8B H 0.5187 -0.0201 0.2071 0.073 Uiso 1 1 calc R
H8C H 0.4861 -0.1313 0.1412 0.073 Uiso 1 1 calc R
C9 C 0.6023(2) -0.2494(3) 0.2632(2) 0.0517(7) Uani 1 1 d .
H9A H 0.5867 -0.2002 0.3051 0.078 Uiso 1 1 calc R
H9B H 0.6546 -0.2954 0.2856 0.078 Uiso 1 1 calc R
H9C H 0.5593 -0.3141 0.2399 0.078 Uiso 1 1 calc R
C10 C 0.81933(19) -0.0748(3) 0.46624(17) 0.0422(6) Uani 1 1 d .
C11 C 0.7459(2) -0.1541(4) 0.4789(2) 0.0657(10) Uani 1 1 d .
H11A H 0.6985 -0.0952 0.4731 0.099 Uiso 1 1 calc R
H11B H 0.7609 -0.1927 0.5321 0.099 Uiso 1 1 calc R
H11C H 0.7317 -0.2250 0.4394 0.099 Uiso 1 1 calc R
C12 C 0.8388(3) 0.0463(5) 0.5230(2) 0.0755(12) Uani 1 1 d .
H12A H 0.8856 0.0952 0.5139 0.113 Uiso 1 1 calc R
H12B H 0.8524 0.0157 0.5780 0.113 Uiso 1 1 calc R
H12C H 0.7905 0.1044 0.5127 0.113 Uiso 1 1 calc R
C13 C 0.8959(2) -0.1642(4) 0.4748(2) 0.0639(10) Uani 1 1 d .
H13A H 0.9416 -0.1112 0.4665 0.096 Uiso 1 1 calc R
H13B H 0.8827 -0.2351 0.4353 0.096 Uiso 1 1 calc R
H13C H 0.9119 -0.2028 0.5280 0.096 Uiso 1 1 calc R
C14 C 0.80683(18) 0.3824(3) 0.36040(18) 0.0399(6) Uani 1 1 d .
C15 C 0.7514(3) 0.4434(4) 0.4092(3) 0.0686(11) Uani 1 1 d .
H15A H 0.7561 0.3905 0.4571 0.103 Uiso 1 1 calc R
H15B H 0.6940 0.4440 0.3771 0.103 Uiso 1 1 calc R
H15C H 0.7693 0.5343 0.4242 0.103 Uiso 1 1 calc R
C16 C 0.8975(2) 0.3732(4) 0.4110(2) 0.0620(9) Uani 1 1 d .
H16A H 0.9002 0.3222 0.4592 0.093 Uiso 1 1 calc R
H16B H 0.9191 0.4624 0.4255 0.093 Uiso 1 1 calc R
H16C H 0.9307 0.3292 0.3803 0.093 Uiso 1 1 calc R
C17 C 0.8015(3) 0.4627(4) 0.2841(2) 0.0641(9) Uani 1 1 d .
H17A H 0.7440 0.4679 0.2525 0.096 Uiso 1 1 calc R
H17B H 0.8344 0.4189 0.2530 0.096 Uiso 1 1 calc R
H17C H 0.8229 0.5521 0.2982 0.096 Uiso 1 1 calc R
C18 C 0.89783(17) 0.0265(4) 0.21638(18) 0.0452(6) Uani 1 1 d .
C19 C 0.9704(2) 0.0176(7) 0.2885(3) 0.0864(15) Uani 1 1 d .
H19A H 0.9820 0.1052 0.3128 0.130 Uiso 1 1 calc R
H19B H 1.0187 -0.0141 0.2728 0.130 Uiso 1 1 calc R
H19C H 0.9577 -0.0443 0.3266 0.130 Uiso 1 1 calc R
C20 C 0.9159(3) 0.1295(8) 0.1582(4) 0.128(3) Uani 1 1 d .
H20A H 0.8686 0.1351 0.1113 0.192 Uiso 1 1 calc R
H20B H 0.9649 0.1025 0.1421 0.192 Uiso 1 1 calc R
H20C H 0.9256 0.2160 0.1842 0.192 Uiso 1 1 calc R
C21 C 0.8761(4) -0.1058(8) 0.1753(6) 0.163(4) Uani 1 1 d .
H21A H 0.8287 -0.0950 0.1290 0.245 Uiso 1 1 calc R
H21B H 0.8623 -0.1691 0.2121 0.245 Uiso 1 1 calc R
H21C H 0.9233 -0.1389 0.1583 0.245 Uiso 1 1 calc R

loop_
_atom_site_aniso_label
_atom_site_aniso_U_11
_atom_site_aniso_U_22
_atom_site_aniso_U_33
_atom_site_aniso_U_23
_atom_site_aniso_U_13
_atom_site_aniso_U_12
Nb1 0.02622(11) 0.02948(13) 0.02672(12) 0.00110(8) 0.00720(7) 0.00103(8)
Cl1 0.0347(3) 0.0437(3) 0.0320(3) 0.0004(2) 0.0134(2) 0.0040(2)
O1 0.0422(10) 0.0317(10) 0.0412(10) -0.0013(8) 0.0065(8) -0.0068(8)
O2 0.0313(9) 0.0546(12) 0.0417(10) 0.0092(8) 0.0179(8) 0.0089(8)
N1 0.0305(9) 0.0382(11) 0.0301(9) 0.0022(8) 0.0078(8) 0.0025(8)
O3 0.0342(9) 0.0337(9) 0.0348(9) -0.0048(7) 0.0068(7) -0.0018(7)
O4 0.0366(9) 0.0406(10) 0.0341(9) 0.0078(8) 0.0083(7) 0.0040(8)
C1 0.0416(13) 0.0400(14) 0.0366(12) 0.0038(11) 0.0145(10) 0.0077(11)
C2 0.0461(15) 0.0493(16) 0.0475(15) 0.0098(13) 0.0168(13) 0.0173(13)
C3 0.0552(18) 0.061(2) 0.0400(14) 0.0169(14) 0.0110(13) 0.0177(15)
C4 0.0548(17) 0.064(2) 0.0309(12) 0.0079(13) 0.0128(12) 0.0166(15)
C5 0.0404(13) 0.0507(16) 0.0322(12) 0.0033(11) 0.0107(10) 0.0101(12)
C6 0.0390(13) 0.0384(15) 0.0419(14) -0.0084(11) 0.0088(11) -0.0041(11)
C7 0.0612(19) 0.065(2) 0.0551(18) -0.0291(17) 0.0158(15) -0.0125(17)
C8 0.0372(14) 0.0528(18) 0.0506(16) -0.0019(14) 0.0026(12) -0.0030(12)
C9 0.0472(16) 0.0442(17) 0.0624(19) 0.0039(14) 0.0124(14) -0.0052(13)
C10 0.0418(14) 0.0480(16) 0.0331(12) 0.0094(11) 0.0038(10) 0.0037(12)
C11 0.058(2) 0.075(3) 0.066(2) 0.034(2) 0.0205(17) 0.0044(18)
C12 0.095(3) 0.076(3) 0.0431(18) -0.0087(18) -0.0016(19) 0.007(2)
C13 0.0554(19) 0.072(2) 0.062(2) 0.0310(19) 0.0130(16) 0.0213(17)
C14 0.0423(14) 0.0323(13) 0.0469(14) -0.0030(11) 0.0150(12) -0.0088(11)
C15 0.077(3) 0.056(2) 0.083(3) -0.0225(19) 0.039(2) -0.0034(18)
C16 0.0462(17) 0.061(2) 0.072(2) -0.0063(19) 0.0041(16) -0.0166(16)
C17 0.066(2) 0.054(2) 0.074(2) 0.0160(18) 0.0231(19) -0.0147(17)
C18 0.0315(12) 0.0625(19) 0.0440(14) -0.0026(14) 0.0144(11) 0.0063(13)
C19 0.0406(18) 0.148(5) 0.068(2) 0.004(3) 0.0095(17) 0.021(2)
C20 0.076(3) 0.211(7) 0.119(4) 0.087(5) 0.062(3) 0.030(4)
C21 0.088(4) 0.135(6) 0.264(10) -0.135(7) 0.042(5) 0.006(4)

loop_
_atom_type_symbol
_atom_type_description
_atom_type_scat_dispersion_real
_atom_type_scat_dispersion_imag
_atom_type_scat_source
C C 0.0033 0.0016 'International Tables Vol C Tables 4.2.6.8 and 6.1.1.4'
H H 0.0000 0.0000 'International Tables Vol C Tables 4.2.6.8 and 6.1.1.4'
N N 0.0061 0.0033 'International Tables Vol C Tables 4.2.6.8 and 6.1.1.4'
O O 0.0106 0.0060 'International Tables Vol C Tables 4.2.6.8 and 6.1.1.4'
Nb Nb -2.0727 0.6215 'International Tables Vol C Tables 4.2.6.8 and 6.1.1.4'
Cl Cl 0.1484 0.1585 'International Tables Vol C Tables 4.2.6.8 and 6.1.1.4'

loop_
_geom_angle_atom_site_label_1
_geom_angle_atom_site_label_2
_geom_angle_atom_site_label_3
_geom_angle
O4 Nb1 O2 99.37(8)
O4 Nb1 O3 97.50(8)
O2 Nb1 O3 93.71(9)
O4 Nb1 O1 97.88(9)
O2 Nb1 O1 92.86(9)
O3 Nb1 O1 162.04(8)
O4 Nb1 N1 173.63(7)
O2 Nb1 N1 86.91(8)
O3 Nb1 N1 80.92(8)
O1 Nb1 N1 82.77(8)
O4 Nb1 Cl1 89.55(6)
O2 Nb1 Cl1 171.06(6)
O3 Nb1 Cl1 85.69(6)
O1 Nb1 Cl1 85.23(6)
N1 Nb1 Cl1 84.19(5)
C14 O1 Nb1 171.35(18)
C18 O2 Nb1 159.25(19)
C1 N1 C5 117.6(2)
C1 N1 Nb1 124.53(16)
C5 N1 Nb1 117.88(17)
C6 O3 Nb1 162.06(17)
C10 O4 Nb1 160.48(18)
N1 C1 C2 123.2(2)
C1 C2 C3 118.4(3)
C4 C3 C2 118.8(3)
C3 C4 C5 119.2(3)
N1 C5 C4 122.8(3)
O3 C6 C9 107.9(2)
O3 C6 C7 107.1(2)
C9 C6 C7 110.2(3)
O3 C6 C8 109.7(2)
C9 C6 C8 111.1(3)
C7 C6 C8 110.8(3)
O4 C10 C11 107.9(2)
O4 C10 C13 107.1(2)
C11 C10 C13 111.3(3)
O4 C10 C12 107.7(3)
C11 C10 C12 110.9(3)
C13 C10 C12 111.8(3)
O1 C14 C17 108.9(3)
O1 C14 C16 107.9(3)
C17 C14 C16 110.2(3)
O1 C14 C15 107.6(2)
C17 C14 C15 111.4(3)
C16 C14 C15 110.8(3)
O2 C18 C19 109.6(3)
O2 C18 C21 107.3(3)
C19 C18 C21 112.5(5)
O2 C18 C20 107.5(3)
C19 C18 C20 109.6(4)
C21 C18 C20 110.3(5)

loop_
_geom_bond_atom_site_label_1
_geom_bond_atom_site_label_2
_geom_bond_distance
Nb1 O4 1.8616(18)
Nb1 O2 1.8797(18)
Nb1 O3 1.8841(18)
Nb1 O1 1.8892(18)
Nb1 N1 2.363(2)
Nb1 Cl1 2.5463(6)
O1 C14 1.412(3)
O2 C18 1.402(3)
N1 C1 1.339(3)
N1 C5 1.342(3)
O3 C6 1.424(3)
O4 C10 1.425(3)
C1 C2 1.385(4)
C2 C3 1.388(4)
C3 C4 1.377(4)
C4 C5 1.382(4)
C6 C9 1.515(4)
C6 C7 1.525(4)
C6 C8 1.530(4)
C10 C11 1.508(5)
C10 C13 1.518(4)
C10 C12 1.524(5)
C14 C17 1.515(5)
C14 C16 1.518(4)
C14 C15 1.522(5)
C18 C19 1.475(5)
C18 C21 1.485(6)
C18 C20 1.513(6)
